data_1543854
loop_
_publ_author_name
'Harriman, Katie L. M.'
'Le Roy, Jennifer J.'
'Ungur, Liviu'
'Holmberg, Rebecca J.'
'Korobkov, Ilia'
'Murugesu, Muralee'

_publ_section_title
;
 Cycloheptatrienyl trianion: an elusive bridge in the search of exchange
 coupled dinuclear organolanthanide single-molecule magnets.
;
_journal_issue 1
_journal_name_full 'Chemical science'
_journal_page_first 231
_journal_page_last 240
_journal_paper_doi 10.1039/c6sc01224h
_journal_volume 8
_journal_year 2017
_chemical_formula_sum 'C31 H79 Gd2 K N4 Si8'
_chemical_formula_weight 1086.30
_space_group_crystal_system monoclinic
_space_group_IT_number 14
_space_group_name_Hall '-P 2yn'
_space_group_name_H-M_alt 'P 1 21/n 1'
_symmetry_space_group_name_Hall '-P 2yn'
_symmetry_space_group_name_H-M 'P 1 21/n 1'
_atom_sites_solution_hydrogens geom
_audit_creation_method SHELXL-2014/7
_audit_update_record
;
2016-02-18 deposited with the CCDC.
2016-08-08 downloaded from the CCDC.
;
_cell_angle_alpha 90
_cell_angle_beta 95.518(2)
_cell_angle_gamma 90
_cell_formula_units_Z 4
_cell_length_a 14.1700(7)
_cell_length_b 14.2848(7)
_cell_length_c 25.4039(12)
_cell_measurement_reflns_used 9831
_cell_measurement_temperature 200(2)
_cell_measurement_theta_max 30.42
_cell_measurement_theta_min 2.68
_cell_volume 5118.3(4)
_computing_cell_refinement 'APEX II, Bruker (2009)'
_computing_data_collection 'APEX II, Bruker (2009)'
_computing_data_reduction 'XPREP, Bruker (2009)'
_computing_molecular_graphics 'SHELXTL, Bruker (2004)'
_computing_publication_material 'SHELXTL, Bruker (2004)'
_computing_structure_refinement 'SHELXL-2014/7 (Sheldrick, 2014)'
_computing_structure_solution 'SHELXS-03 (Sheldrick, 2003)'
_diffrn_ambient_temperature 200(2)
_diffrn_measured_fraction_theta_full 0.996
_diffrn_measured_fraction_theta_max 0.973
_diffrn_measurement_device_type 'Bruker APEX-II CCD'
_diffrn_measurement_method '\f and \w scans'
_diffrn_radiation_type MoK\a
_diffrn_radiation_wavelength 0.71073
_diffrn_reflns_av_unetI/netI 0.0345
_diffrn_reflns_Laue_measured_fraction_full 0.996
_diffrn_reflns_Laue_measured_fraction_max 0.973
_diffrn_reflns_limit_h_max 19
_diffrn_reflns_limit_h_min -19
_diffrn_reflns_limit_k_max 20
_diffrn_reflns_limit_k_min 0
_diffrn_reflns_limit_l_max 36
_diffrn_reflns_limit_l_min 0
_diffrn_reflns_number 25502
_diffrn_reflns_point_group_measured_fraction_full 0.996
_diffrn_reflns_point_group_measured_fraction_max 0.973
_diffrn_reflns_theta_full 25.242
_diffrn_reflns_theta_max 30.595
_diffrn_reflns_theta_min 1.584
_exptl_absorpt_coefficient_mu 2.861
_exptl_absorpt_correction_T_max 0.746071
_exptl_absorpt_correction_T_min 0.531793
_exptl_absorpt_correction_type multi-scan
_exptl_absorpt_process_details 'SADABS, Bruker (2003)'
_exptl_crystal_colour yellow
_exptl_crystal_density_diffrn 1.410
_exptl_crystal_density_meas ?
_exptl_crystal_description block
_exptl_crystal_F_000 2208
_exptl_crystal_size_max 0.290
_exptl_crystal_size_mid 0.203
_exptl_crystal_size_min 0.139
_refine_diff_density_max 2.022
_refine_diff_density_min -0.913
_refine_diff_density_rms 0.107
_refine_ls_extinction_method none
_refine_ls_goodness_of_fit_ref 1.055
_refine_ls_hydrogen_treatment constr
_refine_ls_matrix_type full
_refine_ls_number_parameters 416
_refine_ls_number_reflns 15195
_refine_ls_number_restraints 0
_refine_ls_restrained_S_all 1.055
_refine_ls_R_factor_all 0.0544
_refine_ls_R_factor_gt 0.0330
_refine_ls_shift/su_max 0.009
_refine_ls_shift/su_mean 0.000
_refine_ls_structure_factor_coef Fsqd
_refine_ls_weighting_details 'w=1/[\s^2^(Fo^2^)+(0.0214P)^2^+6.7851P] where P=(Fo^2^+2Fc^2^)/3'
_refine_ls_weighting_scheme calc
_refine_ls_wR_factor_gt 0.0626
_refine_ls_wR_factor_ref 0.0725
_reflns_Friedel_coverage 0.000
_reflns_number_gt 12026
_reflns_number_total 15195
_reflns_threshold_expression 'I > 2\s(I)'
_cod_data_source_file c6sc01224h2.cif
_cod_data_source_block mm469_5
_cod_depositor_comments
;
The following automatic conversions were performed:

'_exptl_crystal_density_meas' value 'n/a' was changed to '?' - the
value is perceived as not measured.

Automatic conversion script
Id: cif_fix_values 4268 2015-11-12 08:31:59Z antanas 

 Adding full bibliography for 1543854--1543857.cif.

 Adding full bibliography for 1543854--1543857.cif.
;
_cod_database_code 1543854
_shelx_shelxl_version_number 2014/7
_shelx_space_group_comment
; 
The symmetry employed for this shelxl refinement is uniquely defined 
by the following loop, which should always be used as a source of 
symmetry information in preference to the above space-group names. 
They are only intended as comments. 
;
_shelx_estimated_absorpt_t_min 0.491
_shelx_estimated_absorpt_t_max 0.692

loop_
_space_group_symop_operation_xyz
'x, y, z'
'-x+1/2, y+1/2, -z+1/2'
'-x, -y, -z'
'x-1/2, -y-1/2, z-1/2'

loop_
_atom_site_label
_atom_site_type_symbol
_atom_site_fract_x
_atom_site_fract_y
_atom_site_fract_z
_atom_site_U_iso_or_equiv
_atom_site_adp_type
_atom_site_occupancy
_atom_site_site_symmetry_order
_atom_site_calc_flag
_atom_site_refinement_flags_posn
_atom_site_refinement_flags_adp
Gd1 Gd 0.16979(2) 0.23108(2) 1.06849(2) 0.02648(4) Uani 1 1 d . .
Gd2 Gd 0.30382(2) 0.22414(2) 0.93310(2) 0.02469(4) Uani 1 1 d . .
K1 K 0.43854(7) 0.21446(7) 0.80608(3) 0.0518(2) Uani 1 1 d . .
Si1 Si 0.31754(8) 0.20814(9) 1.19683(4) 0.0429(3) Uani 1 1 d . .
Si2 Si 0.17731(9) 0.06539(7) 1.15634(4) 0.0431(3) Uani 1 1 d . .
Si3 Si 0.04886(7) 0.38973(7) 1.13030(4) 0.0323(2) Uani 1 1 d . .
Si4 Si -0.08192(7) 0.28897(8) 1.05207(4) 0.0401(2) Uani 1 1 d . .
Si5 Si 0.54484(7) 0.25047(7) 0.93436(4) 0.0351(2) Uani 1 1 d . .
Si6 Si 0.44491(7) 0.42083(7) 0.89335(4) 0.0317(2) Uani 1 1 d . .
Si7 Si 0.29215(8) 0.01744(7) 0.84729(4) 0.0382(2) Uani 1 1 d . .
Si8 Si 0.18974(8) 0.19020(8) 0.81076(4) 0.0371(2) Uani 1 1 d . .
N1 N 0.2310(2) 0.1709(2) 1.14976(11) 0.0325(6) Uani 1 1 d . .
N2 N 0.0295(2) 0.3057(2) 1.08328(11) 0.0315(6) Uani 1 1 d . .
N3 N 0.44160(19) 0.30399(19) 0.91018(10) 0.0262(5) Uani 1 1 d . .
N4 N 0.2731(2) 0.13514(19) 0.85356(10) 0.0296(6) Uani 1 1 d . .
C1 C 0.3327(3) 0.2654(4) 1.03296(15) 0.0555(13) Uani 1 1 d . .
H1A H 0.3869 0.2879 1.0541 0.067 Uiso 1 1 calc R U
C2 C 0.3260(3) 0.1687(4) 1.02838(16) 0.0594(14) Uani 1 1 d . .
H2A H 0.3802 0.1345 1.0423 0.071 Uiso 1 1 calc R U
C3 C 0.2503(4) 0.1154(3) 1.00601(16) 0.0559(14) Uani 1 1 d . .
H3A H 0.2569 0.0496 1.0102 0.067 Uiso 1 1 calc R U
C4 C 0.1641(4) 0.1460(4) 0.97771(16) 0.0580(14) Uani 1 1 d . .
H4A H 0.1194 0.0986 0.9669 0.070 Uiso 1 1 calc R U
C5 C 0.1374(3) 0.2400(4) 0.96377(15) 0.0574(14) Uani 1 1 d . .
H5A H 0.0801 0.2472 0.9414 0.069 Uiso 1 1 calc R U
C6 C 0.1861(4) 0.3238(3) 0.97929(17) 0.0547(13) Uani 1 1 d . .
H6A H 0.1569 0.3802 0.9664 0.066 Uiso 1 1 calc R U
C7 C 0.2715(4) 0.3341(3) 1.01111(16) 0.0519(12) Uani 1 1 d . .
H7A H 0.2904 0.3968 1.0189 0.062 Uiso 1 1 calc R U
C8 C 0.4096(3) 0.2818(4) 1.16913(19) 0.0687(15) Uani 1 1 d . .
H8A H 0.4570 0.3010 1.1977 0.103 Uiso 1 1 calc R U
H8B H 0.4405 0.2455 1.1429 0.103 Uiso 1 1 calc R U
H8C H 0.3797 0.3374 1.1523 0.103 Uiso 1 1 calc R U
C9 C 0.3850(4) 0.1105(5) 1.2332(2) 0.089(2) Uani 1 1 d . .
H9A H 0.4330 0.1369 1.2593 0.133 Uiso 1 1 calc R U
H9B H 0.3410 0.0716 1.2512 0.133 Uiso 1 1 calc R U
H9C H 0.4160 0.0720 1.2080 0.133 Uiso 1 1 calc R U
C10 C 0.2700(4) 0.2779(4) 1.25084(18) 0.0679(14) Uani 1 1 d . .
H10A H 0.3225 0.2973 1.2765 0.102 Uiso 1 1 calc R U
H10B H 0.2373 0.3336 1.2357 0.102 Uiso 1 1 calc R U
H10C H 0.2254 0.2395 1.2686 0.102 Uiso 1 1 calc R U
C11 C 0.1287(4) 0.0487(3) 1.22136(16) 0.0567(12) Uani 1 1 d . .
H11A H 0.0990 -0.0132 1.2223 0.085 Uiso 1 1 calc R U
H11B H 0.1802 0.0533 1.2499 0.085 Uiso 1 1 calc R U
H11C H 0.0813 0.0972 1.2261 0.085 Uiso 1 1 calc R U
C12 C 0.2530(5) -0.0376(3) 1.1437(2) 0.088(2) Uani 1 1 d . .
H12A H 0.2174 -0.0954 1.1482 0.132 Uiso 1 1 calc R U
H12B H 0.2712 -0.0345 1.1075 0.132 Uiso 1 1 calc R U
H12C H 0.3101 -0.0370 1.1687 0.132 Uiso 1 1 calc R U
C13 C 0.0726(4) 0.0555(3) 1.10546(17) 0.0604(13) Uani 1 1 d . .
H13A H 0.0415 -0.0051 1.1091 0.091 Uiso 1 1 calc R U
H13B H 0.0276 0.1060 1.1107 0.091 Uiso 1 1 calc R U
H13C H 0.0940 0.0605 1.0700 0.091 Uiso 1 1 calc R U
C14 C 0.0233(3) 0.3471(3) 1.19770(14) 0.0448(9) Uani 1 1 d . .
H14A H 0.0354 0.3977 1.2235 0.067 Uiso 1 1 calc R U
H14B H -0.0432 0.3277 1.1966 0.067 Uiso 1 1 calc R U
H14C H 0.0644 0.2937 1.2080 0.067 Uiso 1 1 calc R U
C15 C -0.0207(3) 0.5010(3) 1.11967(19) 0.0550(11) Uani 1 1 d . .
H15A H -0.0037 0.5440 1.1492 0.082 Uiso 1 1 calc R U
H15B H -0.0060 0.5303 1.0865 0.082 Uiso 1 1 calc R U
H15C H -0.0886 0.4870 1.1178 0.082 Uiso 1 1 calc R U
C16 C 0.1755(3) 0.4279(3) 1.13360(16) 0.0422(9) Uani 1 1 d . .
H16A H 0.1872 0.4764 1.1607 0.063 Uiso 1 1 calc R U
H16B H 0.2170 0.3741 1.1426 0.063 Uiso 1 1 calc R U
H16C H 0.1889 0.4530 1.0992 0.063 Uiso 1 1 calc R U
C17 C -0.1172(4) 0.3820(4) 1.0020(2) 0.0799(18) Uani 1 1 d . .
H17A H -0.1812 0.3691 0.9854 0.120 Uiso 1 1 calc R U
H17B H -0.1163 0.4432 1.0195 0.120 Uiso 1 1 calc R U
H17C H -0.0724 0.3824 0.9749 0.120 Uiso 1 1 calc R U
C18 C -0.1737(3) 0.2857(3) 1.10030(17) 0.0491(10) Uani 1 1 d . .
H18A H -0.2364 0.2761 1.0812 0.074 Uiso 1 1 calc R U
H18B H -0.1597 0.2343 1.1253 0.074 Uiso 1 1 calc R U
H18C H -0.1731 0.3451 1.1196 0.074 Uiso 1 1 calc R U
C19 C -0.0963(3) 0.1758(4) 1.0149(2) 0.0725(16) Uani 1 1 d . .
H19A H -0.1614 0.1709 0.9982 0.109 Uiso 1 1 calc R U
H19B H -0.0519 0.1739 0.9877 0.109 Uiso 1 1 calc R U
H19C H -0.0833 0.1235 1.0395 0.109 Uiso 1 1 calc R U
C20 C 0.5237(3) 0.1210(3) 0.94016(18) 0.0492(10) Uani 1 1 d . .
H20A H 0.5827 0.0901 0.9540 0.074 Uiso 1 1 calc R U
H20B H 0.4748 0.1100 0.9643 0.074 Uiso 1 1 calc R U
H20C H 0.5025 0.0954 0.9052 0.074 Uiso 1 1 calc R U
C21 C 0.6421(3) 0.2627(3) 0.8893(2) 0.0602(13) Uani 1 1 d . .
H21A H 0.6993 0.2309 0.9050 0.090 Uiso 1 1 calc R U
H21B H 0.6217 0.2343 0.8549 0.090 Uiso 1 1 calc R U
H21C H 0.6559 0.3292 0.8844 0.090 Uiso 1 1 calc R U
C22 C 0.5943(3) 0.2876(3) 1.00175(19) 0.0572(12) Uani 1 1 d . .
H22A H 0.6530 0.2531 1.0119 0.086 Uiso 1 1 calc R U
H22B H 0.6077 0.3549 1.0017 0.086 Uiso 1 1 calc R U
H22C H 0.5481 0.2743 1.0271 0.086 Uiso 1 1 calc R U
C23 C 0.4579(4) 0.4354(3) 0.82062(15) 0.0556(12) Uani 1 1 d . .
H23A H 0.4596 0.5022 0.8120 0.083 Uiso 1 1 calc R U
H23B H 0.5169 0.4056 0.8121 0.083 Uiso 1 1 calc R U
H23C H 0.4040 0.4059 0.7999 0.083 Uiso 1 1 calc R U
C24 C 0.5464(3) 0.4891(3) 0.92675(17) 0.0482(10) Uani 1 1 d . .
H24A H 0.5422 0.5543 0.9147 0.072 Uiso 1 1 calc R U
H24B H 0.5438 0.4870 0.9651 0.072 Uiso 1 1 calc R U
H24C H 0.6063 0.4619 0.9179 0.072 Uiso 1 1 calc R U
C25 C 0.3373(3) 0.4880(3) 0.90712(17) 0.0456(9) Uani 1 1 d . .
H25A H 0.3443 0.5535 0.8966 0.068 Uiso 1 1 calc R U
H25B H 0.2814 0.4609 0.8870 0.068 Uiso 1 1 calc R U
H25C H 0.3295 0.4851 0.9450 0.068 Uiso 1 1 calc R U
C26 C 0.3253(3) -0.0447(3) 0.91103(17) 0.0511(10) Uani 1 1 d . .
H26A H 0.3349 -0.1114 0.9041 0.077 Uiso 1 1 calc R U
H26B H 0.3841 -0.0180 0.9282 0.077 Uiso 1 1 calc R U
H26C H 0.2744 -0.0375 0.9342 0.077 Uiso 1 1 calc R U
C27 C 0.1887(4) -0.0499(3) 0.81570(19) 0.0662(14) Uani 1 1 d . .
H27A H 0.2057 -0.1162 0.8137 0.099 Uiso 1 1 calc R U
H27B H 0.1348 -0.0430 0.8369 0.099 Uiso 1 1 calc R U
H27C H 0.1713 -0.0257 0.7800 0.099 Uiso 1 1 calc R U
C28 C 0.3918(4) -0.0068(3) 0.8053(2) 0.0737(17) Uani 1 1 d . .
H28A H 0.4009 -0.0745 0.8025 0.111 Uiso 1 1 calc R U
H28B H 0.3762 0.0197 0.7699 0.111 Uiso 1 1 calc R U
H28C H 0.4503 0.0220 0.8216 0.111 Uiso 1 1 calc R U
C29 C 0.2109(4) 0.1770(4) 0.73939(15) 0.0600(13) Uani 1 1 d . .
H29A H 0.1610 0.2099 0.7173 0.090 Uiso 1 1 calc R U
H29B H 0.2727 0.2038 0.7336 0.090 Uiso 1 1 calc R U
H29C H 0.2099 0.1105 0.7300 0.090 Uiso 1 1 calc R U
C30 C 0.0640(3) 0.1563(4) 0.81726(19) 0.0605(13) Uani 1 1 d . .
H30A H 0.0219 0.1912 0.7914 0.091 Uiso 1 1 calc R U
H30B H 0.0561 0.0890 0.8108 0.091 Uiso 1 1 calc R U
H30C H 0.0480 0.1710 0.8530 0.091 Uiso 1 1 calc R U
C31 C 0.1949(3) 0.3195(3) 0.82384(16) 0.0458(9) Uani 1 1 d . .
H31A H 0.1474 0.3514 0.7995 0.069 Uiso 1 1 calc R U
H31B H 0.1817 0.3316 0.8604 0.069 Uiso 1 1 calc R U
H31C H 0.2582 0.3431 0.8184 0.069 Uiso 1 1 calc R U

loop_
_atom_site_aniso_label
_atom_site_aniso_U_11
_atom_site_aniso_U_22
_atom_site_aniso_U_33
_atom_site_aniso_U_23
_atom_site_aniso_U_13
_atom_site_aniso_U_12
Gd1 0.02760(9) 0.03209(8) 0.02119(7) -0.00093(6) 0.00983(6) -0.00042(7)
Gd2 0.02611(8) 0.03095(7) 0.01799(7) -0.00193(6) 0.00713(5) -0.00313(6)
K1 0.0593(6) 0.0631(6) 0.0369(5) -0.0209(4) 0.0244(4) -0.0209(5)
Si1 0.0361(6) 0.0629(7) 0.0302(5) 0.0114(5) 0.0049(4) 0.0069(5)
Si2 0.0627(8) 0.0324(5) 0.0383(6) 0.0061(4) 0.0265(5) 0.0033(5)
Si3 0.0343(5) 0.0344(5) 0.0297(5) 0.0004(4) 0.0106(4) 0.0060(4)
Si4 0.0278(5) 0.0599(7) 0.0330(5) 0.0050(5) 0.0046(4) -0.0023(5)
Si5 0.0257(5) 0.0367(5) 0.0435(6) -0.0035(4) 0.0062(4) 0.0011(4)
Si6 0.0361(6) 0.0329(5) 0.0270(5) 0.0012(4) 0.0079(4) -0.0059(4)
Si7 0.0500(7) 0.0330(5) 0.0329(5) -0.0090(4) 0.0106(5) -0.0083(4)
Si8 0.0407(6) 0.0464(6) 0.0236(5) 0.0002(4) -0.0002(4) -0.0098(5)
N1 0.0358(17) 0.0363(15) 0.0273(14) 0.0064(12) 0.0118(12) 0.0058(12)
N2 0.0266(15) 0.0401(15) 0.0288(14) -0.0010(12) 0.0072(11) 0.0014(12)
N3 0.0246(14) 0.0295(13) 0.0254(13) -0.0014(11) 0.0069(11) -0.0038(11)
N4 0.0364(16) 0.0299(14) 0.0228(13) -0.0058(11) 0.0044(11) -0.0080(12)
C1 0.038(2) 0.108(4) 0.0215(18) -0.010(2) 0.0103(16) -0.025(3)
C2 0.048(3) 0.104(4) 0.029(2) 0.020(2) 0.0175(19) 0.040(3)
C3 0.105(4) 0.0273(17) 0.043(2) 0.0071(16) 0.048(3) 0.014(2)
C4 0.071(3) 0.072(3) 0.036(2) -0.030(2) 0.032(2) -0.052(3)
C5 0.023(2) 0.127(5) 0.0220(18) -0.002(2) 0.0040(14) 0.010(2)
C6 0.079(3) 0.051(2) 0.040(2) 0.017(2) 0.035(2) 0.031(2)
C7 0.083(3) 0.039(2) 0.040(2) -0.0144(17) 0.038(2) -0.027(2)
C8 0.046(3) 0.114(4) 0.044(3) 0.012(3) -0.002(2) -0.030(3)
C9 0.058(4) 0.117(5) 0.090(4) 0.050(4) 0.001(3) 0.028(3)
C10 0.068(4) 0.101(4) 0.034(2) -0.009(2) 0.000(2) 0.003(3)
C11 0.071(3) 0.061(3) 0.042(2) 0.011(2) 0.028(2) -0.004(2)
C12 0.130(6) 0.047(3) 0.099(4) 0.014(3) 0.068(4) 0.025(3)
C13 0.086(4) 0.052(3) 0.045(2) -0.004(2) 0.017(2) -0.029(2)
C14 0.053(3) 0.052(2) 0.0304(19) 0.0005(17) 0.0123(17) 0.0043(19)
C15 0.057(3) 0.040(2) 0.070(3) 0.003(2) 0.015(2) 0.015(2)
C16 0.042(2) 0.041(2) 0.045(2) -0.0046(17) 0.0088(18) -0.0024(17)
C17 0.062(3) 0.114(5) 0.060(3) 0.048(3) -0.015(3) -0.016(3)
C18 0.028(2) 0.068(3) 0.053(3) 0.007(2) 0.0087(18) -0.0013(19)
C19 0.043(3) 0.106(4) 0.069(3) -0.034(3) 0.005(2) -0.015(3)
C20 0.044(2) 0.041(2) 0.063(3) -0.001(2) 0.005(2) 0.0046(18)
C21 0.037(2) 0.058(3) 0.090(4) -0.008(3) 0.028(2) 0.003(2)
C22 0.046(3) 0.065(3) 0.057(3) -0.005(2) -0.014(2) 0.003(2)
C23 0.076(3) 0.058(3) 0.035(2) 0.0104(19) 0.016(2) -0.012(2)
C24 0.051(3) 0.041(2) 0.054(3) -0.0017(19) 0.008(2) -0.0114(18)
C25 0.051(3) 0.0337(18) 0.053(3) 0.0051(17) 0.0074(19) 0.0012(18)
C26 0.062(3) 0.0351(19) 0.055(3) -0.0017(18) 0.003(2) 0.0020(19)
C27 0.094(4) 0.046(2) 0.055(3) -0.003(2) -0.015(3) -0.023(2)
C28 0.093(4) 0.052(3) 0.085(4) -0.024(3) 0.051(3) -0.002(3)
C29 0.086(4) 0.068(3) 0.026(2) 0.001(2) 0.002(2) -0.013(3)
C30 0.044(3) 0.082(3) 0.053(3) 0.010(3) -0.009(2) -0.015(2)
C31 0.047(2) 0.048(2) 0.042(2) 0.0005(19) 0.0000(18) 0.0061(19)

loop_
_atom_type_symbol
_atom_type_description
_atom_type_scat_dispersion_real
_atom_type_scat_dispersion_imag
_atom_type_scat_source
C C 0.0033 0.0016 'International Tables Vol C Tables 4.2.6.8 and 6.1.1.4'
H H 0.0000 0.0000 'International Tables Vol C Tables 4.2.6.8 and 6.1.1.4'
N N 0.0061 0.0033 'International Tables Vol C Tables 4.2.6.8 and 6.1.1.4'
Si Si 0.0817 0.0704 'International Tables Vol C Tables 4.2.6.8 and 6.1.1.4'
K K 0.2009 0.2494 'International Tables Vol C Tables 4.2.6.8 and 6.1.1.4'
Gd Gd -0.1653 3.9035 'International Tables Vol C Tables 4.2.6.8 and 6.1.1.4'

loop_
_geom_angle_atom_site_label_1
_geom_angle_atom_site_label_2
_geom_angle_atom_site_label_3
_geom_angle
_geom_angle_site_symmetry_1
_geom_angle_site_symmetry_3
N2 Gd1 N1 106.19(10) . .
N2 Gd1 C4 113.88(15) . .
N1 Gd1 C4 126.24(15) . .
N2 Gd1 C7 111.12(14) . .
N1 Gd1 C7 121.80(14) . .
C4 Gd1 C7 74.87(12) . .
N2 Gd1 C1 140.51(15) . .
N1 Gd1 C1 96.32(13) . .
C4 Gd1 C1 74.54(13) . .
C7 Gd1 C1 30.93(15) . .
N2 Gd1 C3 144.72(15) . .
N1 Gd1 C3 99.05(12) . .
C4 Gd1 C3 31.61(16) . .
C7 Gd1 C3 73.79(12) . .
C1 Gd1 C3 57.20(15) . .
N2 Gd1 C6 93.17(11) . .
N1 Gd1 C6 152.46(14) . .
C4 Gd1 C6 58.25(15) . .
C7 Gd1 C6 30.80(15) . .
C1 Gd1 C6 57.12(15) . .
C3 Gd1 C6 73.68(12) . .
N2 Gd1 C5 94.12(11) . .
N1 Gd1 C5 156.87(13) . .
C4 Gd1 C5 31.54(15) . .
C7 Gd1 C5 57.59(15) . .
C1 Gd1 C5 73.60(12) . .
C3 Gd1 C5 57.90(14) . .
C6 Gd1 C5 30.97(15) . .
N2 Gd1 C2 165.50(11) . .
N1 Gd1 C2 87.90(11) . .
C4 Gd1 C2 57.53(16) . .
C7 Gd1 C2 56.77(16) . .
C1 Gd1 C2 30.45(16) . .
C3 Gd1 C2 30.42(16) . .
C6 Gd1 C2 72.40(13) . .
C5 Gd1 C2 72.82(12) . .
N2 Gd1 C13 84.78(12) . .
N1 Gd1 C13 64.14(12) . .
C4 Gd1 C13 84.98(12) . .
C7 Gd1 C13 158.05(12) . .
C1 Gd1 C13 134.63(16) . .
C3 Gd1 C13 84.50(13) . .
C6 Gd1 C13 138.73(15) . .
C5 Gd1 C13 107.92(15) . .
C2 Gd1 C13 104.94(16) . .
N2 Gd1 Si2 101.30(7) . .
N1 Gd1 Si2 30.21(8) . .
C4 Gd1 Si2 105.36(12) . .
C7 Gd1 Si2 144.45(13) . .
C1 Gd1 Si2 113.82(12) . .
C3 Gd1 Si2 88.25(8) . .
C6 Gd1 Si2 161.91(9) . .
C5 Gd1 Si2 135.53(13) . .
C2 Gd1 Si2 92.61(10) . .
C13 Gd1 Si2 34.49(9) . .
N2 Gd1 Si3 28.47(7) . .
N1 Gd1 Si3 89.89(7) . .
C4 Gd1 Si3 139.80(14) . .
C7 Gd1 Si3 102.57(10) . .
C1 Gd1 Si3 123.32(12) . .
C3 Gd1 Si3 170.97(11) . .
C6 Gd1 Si3 98.88(9) . .
C5 Gd1 Si3 113.12(11) . .
C2 Gd1 Si3 152.76(14) . .
C13 Gd1 Si3 98.43(10) . .
Si2 Gd1 Si3 99.01(3) . .
N3 Gd2 N4 97.75(9) . .
N3 Gd2 C2 110.69(14) . .
N4 Gd2 C2 129.49(16) . .
N3 Gd2 C6 115.54(14) . .
N4 Gd2 C6 127.52(15) . .
C2 Gd2 C6 76.27(13) . .
N3 Gd2 C5 146.27(15) . .
N4 Gd2 C5 101.89(13) . .
C2 Gd2 C5 76.75(13) . .
C6 Gd2 C5 32.13(16) . .
N3 Gd2 C3 140.06(15) . .
N4 Gd2 C3 104.12(12) . .
C2 Gd2 C3 31.51(16) . .
C6 Gd2 C3 75.91(12) . .
C5 Gd2 C3 59.57(16) . .
N3 Gd2 C1 94.26(11) . .
N4 Gd2 C1 160.79(14) . .
C2 Gd2 C1 31.34(16) . .
C6 Gd2 C1 58.32(16) . .
C5 Gd2 C1 75.30(13) . .
C3 Gd2 C1 57.75(15) . .
N3 Gd2 C7 96.05(11) . .
N4 Gd2 C7 158.89(14) . .
C2 Gd2 C7 58.44(16) . .
C6 Gd2 C7 31.37(15) . .
C5 Gd2 C7 58.75(15) . .
C3 Gd2 C7 74.44(12) . .
C1 Gd2 C7 30.96(15) . .
N3 Gd2 C4 168.53(11) . .
N4 Gd2 C4 93.17(10) . .
C2 Gd2 C4 58.97(17) . .
C6 Gd2 C4 59.13(16) . .
C5 Gd2 C4 31.99(16) . .
C3 Gd2 C4 31.72(16) . .
C1 Gd2 C4 74.29(13) . .
C7 Gd2 C4 74.49(12) . .
N3 Gd2 Si8 100.02(7) . .
N4 Gd2 Si8 28.28(7) . .
C2 Gd2 Si8 146.37(15) . .
C6 Gd2 Si8 103.00(12) . .
C5 Gd2 Si8 85.41(9) . .
C3 Gd2 Si8 115.02(13) . .
C1 Gd2 Si8 160.38(11) . .
C7 Gd2 Si8 132.81(13) . .
C4 Gd2 Si8 91.26(10) . .
N3 Gd2 Si5 27.31(7) . .
N4 Gd2 Si5 99.56(7) . .
C2 Gd2 Si5 89.62(11) . .
C6 Gd2 Si5 128.74(13) . .
C5 Gd2 Si5 158.56(11) . .
C3 Gd2 Si5 114.79(13) . .
C1 Gd2 Si5 84.43(9) . .
C7 Gd2 Si5 100.04(11) . .
C4 Gd2 Si5 146.51(13) . .
Si8 Gd2 Si5 114.18(3) . .
N3 Gd2 K1 48.53(6) . .
N4 Gd2 K1 49.22(7) . .
C2 Gd2 K1 138.71(9) . .
C6 Gd2 K1 142.15(9) . .
C5 Gd2 K1 142.28(9) . .
C3 Gd2 K1 140.42(8) . .
C1 Gd2 K1 140.44(9) . .
C7 Gd2 K1 141.79(8) . .
C4 Gd2 K1 142.27(8) . .
Si8 Gd2 K1 57.77(2) . .
Si5 Gd2 K1 56.42(2) . .
N3 K1 N4 75.13(7) . .
N3 K1 C23 58.00(9) . .
N4 K1 C23 113.22(10) . .
N3 K1 C28 114.69(11) . .
N4 K1 C28 57.21(10) . .
C23 K1 C28 170.27(11) . .
N3 K1 C14 155.85(10) . 4_665
N4 K1 C14 128.07(9) . 4_665
C23 K1 C14 109.48(10) . 4_665
C28 K1 C14 79.68(11) . 4_665
N3 K1 C21 55.00(9) . .
N4 K1 C21 118.10(10) . .
C23 K1 C21 71.11(12) . .
C28 K1 C21 110.82(14) . .
C14 K1 C21 102.55(11) 4_665 .
N3 K1 Si5 29.26(6) . .
N4 K1 Si5 87.91(6) . .
C23 K1 Si5 73.83(8) . .
C28 K1 Si5 102.70(11) . .
C14 K1 Si5 132.29(9) 4_665 .
C21 K1 Si5 31.35(8) . .
N3 K1 C29 115.55(9) . .
N4 K1 C29 54.29(9) . .
C23 K1 C29 105.64(13) . .
C28 K1 C29 70.86(14) . .
C14 K1 C29 86.98(11) 4_665 .
C21 K1 C29 170.47(11) . .
Si5 K1 C29 139.50(7) . .
N3 K1 Si8 86.62(6) . .
N4 K1 Si8 28.76(6) . .
C23 K1 Si8 99.63(10) . .
C28 K1 Si8 72.63(10) . .
C14 K1 Si8 116.94(8) 4_665 .
C21 K1 Si8 140.02(8) . .
Si5 K1 Si8 108.84(3) . .
C29 K1 Si8 30.66(7) . .
N3 K1 Si6 27.32(5) . .
N4 K1 Si6 92.04(6) . .
C23 K1 Si6 30.78(7) . .
C28 K1 Si6 141.28(9) . .
C14 K1 Si6 137.83(8) 4_665 .
C21 K1 Si6 60.33(8) . .
Si5 K1 Si6 48.52(3) . .
C29 K1 Si6 112.18(9) . .
Si8 K1 Si6 91.42(3) . .
N3 K1 Si7 92.09(6) . .
N4 K1 Si7 26.92(6) . .
C23 K1 Si7 139.79(8) . .
C28 K1 Si7 30.52(8) . .
C14 K1 Si7 107.35(8) 4_665 .
C21 K1 Si7 115.65(9) . .
Si5 K1 Si7 92.93(3) . .
C29 K1 Si7 60.73(8) . .
Si8 K1 Si7 48.16(3) . .
Si6 K1 Si7 114.81(3) . .
N3 K1 Gd2 37.45(5) . .
N4 K1 Gd2 37.68(5) . .
C23 K1 Gd2 84.99(7) . .
C28 K1 Gd2 85.63(8) . .
C14 K1 Gd2 164.82(8) 4_665 .
C21 K1 Gd2 86.20(8) . .
Si5 K1 Gd2 54.93(2) . .
C29 K1 Gd2 84.57(7) . .
Si8 K1 Gd2 53.91(2) . .
Si6 K1 Gd2 57.336(19) . .
Si7 K1 Gd2 57.48(2) . .
N1 Si1 C8 113.05(18) . .
N1 Si1 C10 113.2(2) . .
C8 Si1 C10 106.9(3) . .
N1 Si1 C9 114.1(2) . .
C8 Si1 C9 105.2(3) . .
C10 Si1 C9 103.7(3) . .
N1 Si2 C11 113.99(19) . .
N1 Si2 C12 114.2(2) . .
C11 Si2 C12 108.6(2) . .
N1 Si2 C13 109.27(17) . .
C11 Si2 C13 105.4(2) . .
C12 Si2 C13 104.6(3) . .
N1 Si2 Gd1 43.40(10) . .
C11 Si2 Gd1 135.33(15) . .
C12 Si2 Gd1 115.94(16) . .
C13 Si2 Gd1 67.05(13) . .
N2 Si3 C16 109.07(16) . .
N2 Si3 C15 116.80(19) . .
C16 Si3 C15 104.4(2) . .
N2 Si3 C14 112.27(17) . .
C16 Si3 C14 108.72(19) . .
C15 Si3 C14 105.1(2) . .
N2 Si3 Gd1 40.63(10) . .
C16 Si3 Gd1 71.56(12) . .
C15 Si3 Gd1 142.84(15) . .
C14 Si3 Gd1 111.19(13) . .
N2 Si4 C18 111.60(17) . .
N2 Si4 C19 113.9(2) . .
C18 Si4 C19 105.0(2) . .
N2 Si4 C17 112.8(2) . .
C18 Si4 C17 107.8(2) . .
C19 Si4 C17 105.1(3) . .
N3 Si5 C22 115.82(18) . .
N3 Si5 C20 109.27(17) . .
C22 Si5 C20 104.9(2) . .
N3 Si5 C21 113.0(2) . .
C22 Si5 C21 107.5(2) . .
C20 Si5 C21 105.7(2) . .
N3 Si5 Gd2 39.67(9) . .
C22 Si5 Gd2 109.00(16) . .
C20 Si5 Gd2 74.17(13) . .
C21 Si5 Gd2 142.19(18) . .
N3 Si5 K1 56.91(9) . .
C22 Si5 K1 171.50(16) . .
C20 Si5 K1 82.57(14) . .
C21 Si5 K1 73.82(18) . .
Gd2 Si5 K1 68.65(2) . .
N3 Si6 C25 114.19(16) . .
N3 Si6 C24 115.47(17) . .
C25 Si6 C24 104.66(19) . .
N3 Si6 C23 110.92(17) . .
C25 Si6 C23 106.6(2) . .
C24 Si6 C23 104.1(2) . .
N3 Si6 K1 51.33(9) . .
C25 Si6 K1 123.51(14) . .
C24 Si6 K1 131.53(14) . .
C23 Si6 K1 59.85(14) . .
N4 Si7 C26 114.53(16) . .
N4 Si7 C27 114.9(2) . .
C26 Si7 C27 104.4(2) . .
N4 Si7 C28 111.49(19) . .
C26 Si7 C28 105.3(2) . .
C27 Si7 C28 105.2(2) . .
N4 Si7 K1 51.55(10) . .
C26 Si7 K1 120.34(15) . .
C27 Si7 K1 134.97(16) . .
C28 Si7 K1 60.56(15) . .
N4 Si8 C30 115.42(18) . .
N4 Si8 C29 113.7(2) . .
C30 Si8 C29 107.5(2) . .
N4 Si8 C31 109.03(16) . .
C30 Si8 C31 105.1(2) . .
C29 Si8 C31 105.2(2) . .
N4 Si8 Gd2 41.26(9) . .
C30 Si8 Gd2 109.27(15) . .
C29 Si8 Gd2 142.44(17) . .
C31 Si8 Gd2 71.99(13) . .
N4 Si8 K1 56.07(10) . .
C30 Si8 K1 170.04(17) . .
C29 Si8 K1 74.13(16) . .
C31 Si8 K1 83.59(13) . .
Gd2 Si8 K1 68.32(2) . .
Si2 N1 Si1 120.20(17) . .
Si2 N1 Gd1 106.39(15) . .
Si1 N1 Gd1 133.26(16) . .
Si3 N2 Si4 120.23(17) . .
Si3 N2 Gd1 110.90(14) . .
Si4 N2 Gd1 128.82(15) . .
Si5 N3 Si6 118.59(16) . .
Si5 N3 Gd2 113.01(13) . .
Si6 N3 Gd2 124.52(14) . .
Si5 N3 K1 93.83(11) . .
Si6 N3 K1 101.35(11) . .
Gd2 N3 K1 94.02(9) . .
Si7 N4 Si8 119.70(16) . .
Si7 N4 Gd2 125.67(15) . .
Si8 N4 Gd2 110.46(13) . .
Si7 N4 K1 101.53(12) . .
Si8 N4 K1 95.18(11) . .
Gd2 N4 K1 93.10(9) . .
C2 C1 C7 129.4(4) . .
C2 C1 Gd2 71.9(2) . .
C7 C1 Gd2 74.7(2) . .
C2 C1 Gd1 77.7(2) . .
C7 C1 Gd1 74.4(2) . .
Gd2 C1 Gd1 103.54(14) . .
C1 C2 C3 128.4(4) . .
C1 C2 Gd2 76.8(2) . .
C3 C2 Gd2 76.2(2) . .
C1 C2 Gd1 71.9(2) . .
C3 C2 Gd1 72.8(2) . .
Gd2 C2 Gd1 103.19(14) . .
C2 C3 C4 128.9(4) . .
C2 C3 Gd2 72.3(2) . .
C4 C3 Gd2 75.6(2) . .
C2 C3 Gd1 76.8(2) . .
C4 C3 Gd1 73.2(2) . .
Gd2 C3 Gd1 103.28(13) . .
C3 C4 C5 127.3(4) . .
C3 C4 Gd1 75.1(2) . .
C5 C4 Gd1 76.4(2) . .
C3 C4 Gd2 72.7(2) . .
C5 C4 Gd2 71.7(2) . .
Gd1 C4 Gd2 102.95(13) . .
C6 C5 C4 127.8(4) . .
C6 C5 Gd2 73.8(2) . .
C4 C5 Gd2 76.3(2) . .
C6 C5 Gd1 74.3(2) . .
C4 C5 Gd1 72.0(2) . .
Gd2 C5 Gd1 102.98(14) . .
C7 C6 C5 128.4(4) . .
C7 C6 Gd2 76.0(2) . .
C5 C6 Gd2 74.0(2) . .
C7 C6 Gd1 72.6(2) . .
C5 C6 Gd1 74.7(2) . .
Gd2 C6 Gd1 103.19(14) . .
C1 C7 C6 129.0(4) . .
C1 C7 Gd1 74.6(2) . .
C6 C7 Gd1 76.6(2) . .
C1 C7 Gd2 74.3(2) . .
C6 C7 Gd2 72.6(2) . .
Gd1 C7 Gd2 103.46(13) . .
Si2 C13 Gd1 78.46(14) . .
Si3 C14 K1 169.1(2) . 4_566
Si5 C21 K1 74.84(16) . .
Si6 C23 K1 89.37(15) . .
Si7 C28 K1 88.92(16) . .
Si8 C29 K1 75.21(15) . .

loop_
_geom_bond_atom_site_label_1
_geom_bond_atom_site_label_2
_geom_bond_distance
_geom_bond_site_symmetry_2
Gd1 N2 2.318(3) .
Gd1 N1 2.326(3) .
Gd1 C4 2.601(4) .
Gd1 C7 2.602(4) .
Gd1 C1 2.605(4) .
Gd1 C3 2.626(4) .
Gd1 C6 2.654(4) .
Gd1 C5 2.659(4) .
Gd1 C2 2.677(4) .
Gd1 C13 3.052(4) .
Gd1 Si2 3.2477(10) .
Gd1 Si3 3.3251(10) .
Gd2 N3 2.381(3) .
Gd2 N4 2.391(3) .
Gd2 C2 2.537(4) .
Gd2 C6 2.561(4) .
Gd2 C5 2.564(4) .
Gd2 C3 2.586(4) .
Gd2 C1 2.598(4) .
Gd2 C7 2.603(4) .
Gd2 C4 2.623(4) .
Gd2 Si8 3.3971(10) .
Gd2 Si5 3.4330(11) .
Gd2 K1 3.9064(8) .
K1 N3 2.934(3) .
K1 N4 2.962(3) .
K1 C23 3.186(5) .
K1 C28 3.228(5) .
K1 C14 3.230(4) 4_665
K1 C21 3.477(6) .
K1 Si5 3.4942(15) .
K1 C29 3.538(5) .
K1 Si8 3.5558(15) .
K1 Si6 3.6844(13) .
K1 Si7 3.7065(14) .
Si1 N1 1.713(3) .
Si1 C8 1.865(5) .
Si1 C10 1.873(5) .
Si1 C9 1.883(5) .
Si2 N1 1.703(3) .
Si2 C11 1.865(4) .
Si2 C12 1.866(5) .
Si2 C13 1.877(5) .
Si3 N2 1.697(3) .
Si3 C16 1.870(4) .
Si3 C15 1.876(4) .
Si3 C14 1.885(4) .
Si4 N2 1.715(3) .
Si4 C18 1.871(4) .
Si4 C19 1.873(5) .
Si4 C17 1.874(5) .
Si5 N3 1.711(3) .
Si5 C22 1.863(5) .
Si5 C20 1.882(4) .
Si5 C21 1.883(5) .
Si6 N3 1.725(3) .
Si6 C25 1.864(4) .
Si6 C24 1.872(4) .
Si6 C23 1.886(4) .
Si7 N4 1.713(3) .
Si7 C26 1.867(4) .
Si7 C27 1.869(4) .
Si7 C28 1.883(5) .
Si8 N4 1.718(3) .
Si8 C30 1.869(4) .
Si8 C29 1.875(4) .
Si8 C31 1.877(4) .
C1 C2 1.389(7) .
C1 C7 1.389(7) .
C2 C3 1.392(7) .
C3 C4 1.424(7) .
C4 C5 1.430(7) .
C5 C6 1.418(7) .
C6 C7 1.397(7) .
C14 K1 3.230(4) 4_566

loop_
_geom_torsion_atom_site_label_1
_geom_torsion_atom_site_label_2
_geom_torsion_atom_site_label_3
_geom_torsion_atom_site_label_4
_geom_torsion
_geom_torsion_site_symmetry_4
C11 Si2 N1 Si1 52.4(3) .
C12 Si2 N1 Si1 -73.3(3) .
C13 Si2 N1 Si1 170.0(2) .
Gd1 Si2 N1 Si1 -176.2(3) .
C11 Si2 N1 Gd1 -131.48(19) .
C12 Si2 N1 Gd1 102.8(2) .
C13 Si2 N1 Gd1 -13.9(2) .
C8 Si1 N1 Si2 147.9(3) .
C10 Si1 N1 Si2 -90.4(3) .
C9 Si1 N1 Si2 27.8(3) .
C8 Si1 N1 Gd1 -27.0(3) .
C10 Si1 N1 Gd1 94.6(3) .
C9 Si1 N1 Gd1 -147.2(2) .
C16 Si3 N2 Si4 -154.1(2) .
C15 Si3 N2 Si4 -36.1(3) .
C14 Si3 N2 Si4 85.3(2) .
Gd1 Si3 N2 Si4 -177.6(3) .
C16 Si3 N2 Gd1 23.5(2) .
C15 Si3 N2 Gd1 141.48(18) .
C14 Si3 N2 Gd1 -97.04(19) .
C18 Si4 N2 Si3 -46.4(3) .
C19 Si4 N2 Si3 -165.1(2) .
C17 Si4 N2 Si3 75.1(3) .
C18 Si4 N2 Gd1 136.4(2) .
C19 Si4 N2 Gd1 17.7(3) .
C17 Si4 N2 Gd1 -102.0(3) .
C22 Si5 N3 Si6 69.8(3) .
C20 Si5 N3 Si6 -172.10(19) .
C21 Si5 N3 Si6 -54.8(2) .
Gd2 Si5 N3 Si6 158.8(2) .
K1 Si5 N3 Si6 -105.13(17) .
C22 Si5 N3 Gd2 -89.0(2) .
C20 Si5 N3 Gd2 29.1(2) .
C21 Si5 N3 Gd2 146.38(18) .
K1 Si5 N3 Gd2 96.02(13) .
C22 Si5 N3 K1 174.93(19) .
C20 Si5 N3 K1 -66.96(17) .
C21 Si5 N3 K1 50.36(19) .
Gd2 Si5 N3 K1 -96.02(13) .
C25 Si6 N3 Si5 -144.7(2) .
C24 Si6 N3 Si5 -23.2(2) .
C23 Si6 N3 Si5 94.8(2) .
K1 Si6 N3 Si5 100.78(18) .
C25 Si6 N3 Gd2 11.6(2) .
C24 Si6 N3 Gd2 132.99(19) .
C23 Si6 N3 Gd2 -108.9(2) .
K1 Si6 N3 Gd2 -102.99(17) .
C25 Si6 N3 K1 114.56(17) .
C24 Si6 N3 K1 -124.02(17) .
C23 Si6 N3 K1 -5.9(2) .
C26 Si7 N4 Si8 -146.9(2) .
C27 Si7 N4 Si8 -25.9(3) .
C28 Si7 N4 Si8 93.7(3) .
K1 Si7 N4 Si8 102.85(19) .
C26 Si7 N4 Gd2 7.9(3) .
C27 Si7 N4 Gd2 128.9(2) .
C28 Si7 N4 Gd2 -111.6(2) .
K1 Si7 N4 Gd2 -102.38(19) .
C26 Si7 N4 K1 110.28(18) .
C27 Si7 N4 K1 -128.8(2) .
C28 Si7 N4 K1 -9.2(2) .
C30 Si8 N4 Si7 67.6(3) .
C29 Si8 N4 Si7 -57.4(3) .
C31 Si8 N4 Si7 -174.45(19) .
Gd2 Si8 N4 Si7 158.3(3) .
K1 Si8 N4 Si7 -106.43(19) .
C30 Si8 N4 Gd2 -90.7(2) .
C29 Si8 N4 Gd2 144.31(18) .
C31 Si8 N4 Gd2 27.2(2) .
K1 Si8 N4 Gd2 95.26(12) .
C30 Si8 N4 K1 174.03(19) .
C29 Si8 N4 K1 49.05(19) .
C31 Si8 N4 K1 -68.02(16) .
Gd2 Si8 N4 K1 -95.26(12) .
C7 C1 C2 C3 -8.8(7) .
Gd2 C1 C2 C3 -60.0(4) .
Gd1 C1 C2 C3 48.9(4) .
C7 C1 C2 Gd2 51.2(4) .
Gd1 C1 C2 Gd2 108.88(12) .
C7 C1 C2 Gd1 -57.7(4) .
Gd2 C1 C2 Gd1 -108.88(12) .
C1 C2 C3 C4 6.7(7) .
Gd2 C2 C3 C4 -53.6(4) .
Gd1 C2 C3 C4 55.2(4) .
C1 C2 C3 Gd2 60.2(4) .
Gd1 C2 C3 Gd2 108.80(11) .
C1 C2 C3 Gd1 -48.6(4) .
Gd2 C2 C3 Gd1 -108.80(11) .
C2 C3 C4 C5 2.9(7) .
Gd2 C3 C4 C5 -49.5(4) .
Gd1 C3 C4 C5 59.5(4) .
C2 C3 C4 Gd1 -56.7(4) .
Gd2 C3 C4 Gd1 -108.98(11) .
C2 C3 C4 Gd2 52.3(4) .
Gd1 C3 C4 Gd2 108.98(11) .
C3 C4 C5 C6 -6.7(7) .
Gd1 C4 C5 C6 52.3(4) .
Gd2 C4 C5 C6 -56.5(4) .
C3 C4 C5 Gd2 49.8(4) .
Gd1 C4 C5 Gd2 108.80(11) .
C3 C4 C5 Gd1 -59.0(4) .
Gd2 C4 C5 Gd1 -108.80(11) .
C4 C5 C6 C7 0.7(7) .
Gd2 C5 C6 C7 -56.7(4) .
Gd1 C5 C6 C7 52.2(4) .
C4 C5 C6 Gd2 57.5(4) .
Gd1 C5 C6 Gd2 108.92(11) .
C4 C5 C6 Gd1 -51.4(4) .
Gd2 C5 C6 Gd1 -108.92(11) .
C2 C1 C7 C6 1.1(7) .
Gd2 C1 C7 C6 51.2(4) .
Gd1 C1 C7 C6 -57.9(4) .
C2 C1 C7 Gd1 59.0(4) .
Gd2 C1 C7 Gd1 109.14(11) .
C2 C1 C7 Gd2 -50.2(4) .
Gd1 C1 C7 Gd2 -109.14(11) .
C5 C6 C7 C1 4.1(7) .
Gd2 C6 C7 C1 -51.9(4) .
Gd1 C6 C7 C1 57.1(4) .
C5 C6 C7 Gd1 -53.0(4) .
Gd2 C6 C7 Gd1 -108.96(11) .
C5 C6 C7 Gd2 56.0(4) .
Gd1 C6 C7 Gd2 108.96(11) .
N1 Si2 C13 Gd1 10.31(16) .
C11 Si2 C13 Gd1 133.20(16) .
C12 Si2 C13 Gd1 -112.38(18) .
N2 Si3 C14 K1 -86.0(11) 4_566
C16 Si3 C14 K1 153.3(10) 4_566
C15 Si3 C14 K1 42.0(11) 4_566
Gd1 Si3 C14 K1 -129.8(10) 4_566
N3 Si5 C21 K1 -42.21(14) .
C22 Si5 C21 K1 -171.22(16) .
C20 Si5 C21 K1 77.22(17) .
Gd2 Si5 C21 K1 -7.0(2) .
N3 Si6 C23 K1 5.35(18) .
C25 Si6 C23 K1 -119.53(16) .
C24 Si6 C23 K1 130.15(16) .
N4 Si7 C28 K1 8.2(2) .
C26 Si7 C28 K1 -116.53(17) .
C27 Si7 C28 K1 133.43(17) .
N4 Si8 C29 K1 -40.65(15) .
C30 Si8 C29 K1 -169.75(18) .
C31 Si8 C29 K1 78.60(16) .
Gd2 Si8 C29 K1 -1.5(3) .
